data_1542243
loop_
_publ_author_name
'Sauvage, J.P.'
'Maraine, P.'
'Perez, G.'

_publ_section_title
;
 Structure cristalline de l'antimoniate (III) de potassium K Sb3 O5
;
_journal_name_full 'Revue de Chimie Minerale'
_journal_page_first 549
_journal_page_last 555
_journal_volume 13
_journal_year 1976
_chemical_formula_sum 'K O5 Sb3'
_chemical_name_systematic 'K Sb3 O5'
_space_group_IT_number 14
_symmetry_space_group_name_Hall '-P 2ybc'
_symmetry_space_group_name_H-M 'P 1 21/c 1'
_cell_angle_alpha 90
_cell_angle_beta 126.43
_cell_angle_gamma 90
_cell_formula_units_Z 4
_cell_length_a 7.505
_cell_length_b 13.946
_cell_length_c 7.86
_cell_volume 661.902
_citation_journal_id_ASTM RVCMA8
_cod_data_source_file Sauvage_RVCMA8_1976_750.cif
_cod_data_source_block K1O5Sb3
_cod_original_cell_volume 661.9021
_cod_original_formula_sum 'K1 O5 Sb3'
_cod_database_code 1542243

loop_
_symmetry_equiv_pos_as_xyz
x,y,z
-x,y+1/2,-z+1/2
-x,-y,-z
x,-y-1/2,z-1/2

loop_
_atom_site_label
_atom_site_type_symbol
_atom_site_fract_x
_atom_site_fract_y
_atom_site_fract_z
_atom_site_occupancy
_atom_site_U_iso_or_equiv
Sb3 Sb+3 0.4905 0.6416 0.4121 1 0.0
O5 O-2 0.817 0.37 0.207 1 0.0
O2 O-2 0.196 0.041 0.106 1 0.0
K1 K+1 0.0471 0.2435 0.0938 1 0.0
O4 O-2 0.67 0.347 0.456 1 0.0
Sb1 Sb+3 0.0128 0.4868 0.2981 1 0.0
O3 O-2 0.257 0.406 0.316 1 0.0
O1 O-2 0.386 0.273 0.026 1 0.0
Sb2 Sb+3 0.4633 0.8975 0.3294 1 0.0
